data_9001562
loop_
_publ_author_name
'Della Ventura, G.'
'Robert, J.-L.'
'Beny, J.-M.'
'Raudsepp, M.'
'Hawthorne, F. C.'

_publ_section_title
;
 The OH-F substitution in Ti-rich potassium richterite: Rietveld structure
 refinement and FTIR and micro-Raman spectroscopic studies of synthetic
 amphiboles in the system K2O-Na2O-CaO-MgO-SiO2-TiO2-H2O-HF
 Sample Rich62
 Atomic parameters from ICSD
;
_journal_name_full 'American Mineralogist'
_journal_page_first 980
_journal_page_last 987
_journal_volume 78
_journal_year 1993
_chemical_formula_sum 'Ca F1.6 H0.4 K Mg5 Na O22.4 Si7.76 Ti0.24'
_chemical_name_mineral Richterite
_space_group_IT_number 12
_symmetry_space_group_name_Hall '-C 2y'
_symmetry_space_group_name_H-M 'C 1 2/m 1'
_cell_angle_alpha 90
_cell_angle_beta 104.908
_cell_angle_gamma 90
_cell_formula_units_Z 2
_cell_length_a 10.0166
_cell_length_b 18.0189
_cell_length_c 5.2871
_cell_volume 922.139
_database_code_amcsd 0001613
_exptl_crystal_density_diffrn 3.034
_cod_original_cell_volume 922.138
_cod_original_formula_sum 'O22.4 (F1.6 Si7.76) Ti.24 Mg5 (Na Ca) K H.4'
_cod_database_code 9001562

loop_
_space_group_symop_operation_xyz
x,y,z
1/2+x,1/2+y,z
x,-y,z
1/2+x,1/2-y,z
-x,y,-z
1/2-x,1/2+y,-z
-x,-y,-z
1/2-x,1/2-y,-z

loop_
_atom_site_label
_atom_site_fract_x
_atom_site_fract_y
_atom_site_fract_z
_atom_site_occupancy
_atom_site_U_iso_or_equiv
_atom_site_type_symbol
_atom_site_attached_hydrogens
O1 0.11040 0.08860 0.21620 1.00000 0.01013 O 0
O2 0.11680 0.16970 0.72480 1.00000 0.01013 O 0
O-H 0.10250 0.00000 0.71640 0.20000 0.01013 O 1
F 0.10250 0.00000 0.71640 0.80000 0.01013 F 0
O4 0.35630 0.24700 0.79330 1.00000 0.01013 O 0
O5 0.33610 0.12940 0.09480 1.00000 0.01393 O 0
O6 0.33610 0.11660 0.58970 1.00000 0.01393 O 0
O7 0.33400 0.00000 0.31960 1.00000 0.01520 O 0
Si1 0.27640 0.08460 0.29850 1.00000 0.00507 Si 0
Si2 0.28150 0.17040 0.81020 0.94000 0.00507 Si 0
Ti 0.28150 0.17040 0.81020 0.06000 0.00507 Ti 0
Mg1 0.00000 0.09030 0.50000 1.00000 0.00760 Mg 0
Mg2 0.00000 0.17960 0.00000 1.00000 0.00760 Mg 0
Mg3 0.00000 0.00000 0.00000 1.00000 0.00760 Mg 0
Na 0.00000 0.27570 0.50000 0.50000 0.01140 Na 0
Ca 0.00000 0.27570 0.50000 0.50000 0.01140 Ca 0
K 0.02500 0.50000 0.05760 0.50000 0.02913 K 0

loop_
_cod_changelog_entry_id
_cod_changelog_entry_author
_cod_changelog_entry_date
_cod_changelog_entry_text
1
;cod-tools version 3.8.0
Id: cif_guess_AMCSD_atom_types 9574 2023-05-10 09:00:05Z saulius
;
2023-05-10T18:47:33+03:00
;Derived atom types and hydrogen counts
from atom names that follow the AMCSD naming convention
(Wat == water, O-H == hydroxyl).
;

loop_
_cod_related_entry_id
_cod_related_entry_database
_cod_related_entry_code
1 AMCSD 0001613
